data_4516606
loop_
_publ_author_name
'Wang, Zhiming'
'Gui, Chen'
'Zhao, Engui'
'Wang, Jing'
'Li, Xiaodong'
'Qin, Anjun'
'Zhao, Zujin'
'Yu, Zhenqiang'
'Tang, Ben Zhong'

_publ_section_title
;
 Specific Fluorescence Probes for Lipid Droplets Based on Simple AIEgens.
;
_journal_issue 16
_journal_name_full 'ACS applied materials &amp; interfaces'
_journal_page_first 10193
_journal_page_last 10200
_journal_paper_doi 10.1021/acsami.6b01282
_journal_volume 8
_journal_year 2016
_chemical_formula_moiety 'C20 H14 N2 O'
_chemical_formula_sum 'C20 H14 N2 O'
_chemical_formula_weight 298.33
_space_group_IT_number 14
_space_group_name_Hall '-P 2ybc'
_space_group_name_H-M_alt 'P 1 21/c 1'
_symmetry_cell_setting monoclinic
_symmetry_space_group_name_H-M 'P 1 21/c 1'
_atom_sites_solution_hydrogens geom
_atom_sites_solution_primary direct
_atom_sites_solution_secondary difmap
_audit_creation_date 2014-11-19
_audit_creation_method
;
  Olex2 1.2-beta
  (compiled May  9 2012 12:37:22, GUI svn.r4230)
;
_cell_angle_alpha 90.00
_cell_angle_beta 106.25(4)
_cell_angle_gamma 90.00
_cell_formula_units_Z 8
_cell_length_a 20.379(8)
_cell_length_b 4.7351(9)
_cell_length_c 31.360(9)
_cell_measurement_reflns_used 1849
_cell_measurement_temperature 99.9(5)
_cell_measurement_theta_max 75.3310
_cell_measurement_theta_min 4.6700
_cell_volume 2905.2(16)
_computing_cell_refinement
;
CrysAlisPro, Agilent Technologies,
Version 1.171.36.32 (release 02-08-2013 CrysAlis171 .NET)
(compiled Aug  2 2013,16:46:58)
;
_computing_data_collection
;
CrysAlisPro, Agilent Technologies,
Version 1.171.36.32 (release 02-08-2013 CrysAlis171 .NET)
(compiled Aug  2 2013,16:46:58)
;
_computing_data_reduction
;
CrysAlisPro, Agilent Technologies,
Version 1.171.36.32 (release 02-08-2013 CrysAlis171 .NET)
(compiled Aug  2 2013,16:46:58)
;
_computing_molecular_graphics
;
O. V. Dolomanov, L. J. Bourhis, R. J. Gildea, J. A. K. Howard and H. Puschmann,
OLEX2: a complete structure solution, refinement and analysis program.
J. Appl. Cryst. (2009). 42, 339-341.
;
_computing_publication_material
;
O. V. Dolomanov, L. J. Bourhis, R. J. Gildea, J. A. K. Howard and H. Puschmann,
OLEX2: a complete structure solution, refinement and analysis program.
J. Appl. Cryst. (2009). 42, 339-341.
;
_computing_structure_refinement
;
XL, G.M. Sheldrick, Acta Cryst.
(2008). A64, 112-122
;
_computing_structure_solution
;
SHELXS, G.M. Sheldrick, Acta Cryst.
(2008). A64, 112-122
;
_diffrn_ambient_temperature 99.9(5)
_diffrn_detector_area_resol_mean 10.3587
_diffrn_measured_fraction_theta_full 0.9958
_diffrn_measured_fraction_theta_max 0.9458
_diffrn_measurement_details
;
#__ type_ start__ end____ width___ exp.time_
  1 omega   80.00  177.00   1.0000   30.0000
omega____ theta____ kappa____ phi______ frames
    -      110.5703   30.0000  -90.0000 97

#__ type_ start__ end____ width___ exp.time_
  2 omega  -68.00   33.00   1.0000   10.0000
omega____ theta____ kappa____ phi______ frames
    -      -40.6953   77.0000  -30.0000 101

#__ type_ start__ end____ width___ exp.time_
  3 omega  -70.00   33.00   1.0000   10.0000
omega____ theta____ kappa____ phi______ frames
    -      -40.6953   57.0000 -120.0000 103

#__ type_ start__ end____ width___ exp.time_
  4 omega  -67.00   34.00   1.0000   10.0000
omega____ theta____ kappa____ phi______ frames
    -      -40.6953   77.0000   90.0000 101

#__ type_ start__ end____ width___ exp.time_
  5 omega   34.00   90.00   1.0000   30.0000
omega____ theta____ kappa____ phi______ frames
    -      110.5703  -30.0000    0.0000 56

#__ type_ start__ end____ width___ exp.time_
  6 omega   81.00  125.00   1.0000   30.0000
omega____ theta____ kappa____ phi______ frames
    -      110.5703   30.0000 -180.0000 44

#__ type_ start__ end____ width___ exp.time_
  7 omega  130.00  177.00   1.0000   30.0000
omega____ theta____ kappa____ phi______ frames
    -      110.5703   30.0000 -180.0000 47

#__ type_ start__ end____ width___ exp.time_
  8 omega   35.00  108.00   1.0000   30.0000
omega____ theta____ kappa____ phi______ frames
    -      110.5703  -94.0000  -60.0000 73

#__ type_ start__ end____ width___ exp.time_
  9 omega   30.00  106.00   1.0000   30.0000
omega____ theta____ kappa____ phi______ frames
    -      110.5703  -94.0000   60.0000 76

#__ type_ start__ end____ width___ exp.time_
 10 omega   45.00   90.00   1.0000   30.0000
omega____ theta____ kappa____ phi______ frames
    -      110.5703  -30.0000  120.0000 45

#__ type_ start__ end____ width___ exp.time_
 11 omega   59.00   91.00   1.0000   30.0000
omega____ theta____ kappa____ phi______ frames
    -      110.5703  178.0000   30.0000 32

#__ type_ start__ end____ width___ exp.time_
 12 omega  124.00  151.00   1.0000   30.0000
omega____ theta____ kappa____ phi______ frames
    -      110.5703  178.0000   30.0000 27

#__ type_ start__ end____ width___ exp.time_
 13 omega   33.00   90.00   1.0000   30.0000
omega____ theta____ kappa____ phi______ frames
    -      110.5703  -30.0000  -90.0000 57

#__ type_ start__ end____ width___ exp.time_
 14 omega   34.00  139.00   1.0000   30.0000
omega____ theta____ kappa____ phi______ frames
    -      110.5703  -77.0000  120.0000 105
;
_diffrn_measurement_device 'kappa diffractometer'
_diffrn_measurement_device_type 'SuperNova, Dual, Cu at zero, Atlas'
_diffrn_measurement_method '\w scans'
_diffrn_orient_matrix_UB_11 -0.0491924000
_diffrn_orient_matrix_UB_12 -0.2542663000
_diffrn_orient_matrix_UB_13 -0.0117421000
_diffrn_orient_matrix_UB_21 0.0017641000
_diffrn_orient_matrix_UB_22 0.0177009000
_diffrn_orient_matrix_UB_23 -0.0487291000
_diffrn_orient_matrix_UB_31 0.0613724000
_diffrn_orient_matrix_UB_32 -0.2025053000
_diffrn_orient_matrix_UB_33 0.0102620000
_diffrn_radiation_monochromator mirror
_diffrn_radiation_probe x-ray
_diffrn_radiation_type CuK\a
_diffrn_radiation_wavelength 1.5418
_diffrn_reflns_av_R_equivalents 0.1302
_diffrn_reflns_av_unetI/netI 0.1548
_diffrn_reflns_limit_h_max 24
_diffrn_reflns_limit_h_min -23
_diffrn_reflns_limit_k_max 4
_diffrn_reflns_limit_k_min -5
_diffrn_reflns_limit_l_max 36
_diffrn_reflns_limit_l_min -37
_diffrn_reflns_number 13060
_diffrn_reflns_theta_full 66.50
_diffrn_reflns_theta_max 67.50
_diffrn_reflns_theta_min 4.18
_diffrn_source 'sealed X-ray tube'
_diffrn_source_current 0.80
_diffrn_source_power 0.040
_diffrn_source_target Cu
_diffrn_source_voltage 50
_exptl_absorpt_coefficient_mu 0.677
_exptl_absorpt_correction_T_max 1.00000
_exptl_absorpt_correction_T_min 0.28226
_exptl_absorpt_correction_type multi-scan
_exptl_absorpt_process_details
;
CrysAlisPro, Agilent Technologies,
Version 1.171.36.32 (release 02-08-2013 CrysAlis171 .NET)
(compiled Aug  2 2013,16:46:58)
Empirical absorption correction using spherical harmonics,
 implemented in SCALE3 ABSPACK scaling algorithm.
;
_exptl_crystal_colour yellow
_exptl_crystal_density_diffrn 1.364
_exptl_crystal_density_method 'not measured'
_exptl_crystal_description needle
_exptl_crystal_F_000 1248
_exptl_crystal_size_max 0.18
_exptl_crystal_size_mid 0.03
_exptl_crystal_size_min 0.01
_refine_diff_density_max 0.374
_refine_diff_density_min -0.378
_refine_diff_density_rms 0.084
_refine_ls_extinction_method none
_refine_ls_goodness_of_fit_ref 1.000
_refine_ls_hydrogen_treatment constr
_refine_ls_matrix_type full
_refine_ls_number_parameters 417
_refine_ls_number_reflns 5145
_refine_ls_number_restraints 0
_refine_ls_restrained_S_all 1.000
_refine_ls_R_factor_all 0.1544
_refine_ls_R_factor_gt 0.0835
_refine_ls_shift/su_max 0.000
_refine_ls_shift/su_mean 0.000
_refine_ls_structure_factor_coef Fsqd
_refine_ls_weighting_details 'calc w=1/[\s^2^(Fo^2^)+(0.0635P)^2^+0.0000P] where P=(Fo^2^+2Fc^2^)/3'
_refine_ls_weighting_scheme calc
_refine_ls_wR_factor_gt 0.1805
_refine_ls_wR_factor_ref 0.2176
_reflns_number_gt 2795
_reflns_number_total 5145
_reflns_threshold_expression >2sigma(I)
_cod_data_source_file am6b01282_si_003.cif
_cod_data_source_block qui18cult
_cod_depositor_comments
;
The following automatic conversions were performed:

data item '_symmetry_cell_setting' value 'Monoclinic' was changed to
'monoclinic' in accordance with the
/home/saulius/struct/COD-crude-data/automatic-downloads/DataCite-retrospective/ACS/depositions/lib/dictionaries/cif_core.dic
dictionary named 'cif_core.dic' version 2.4.2 last updated on
2011-04-26.

Automatic conversion script
Id: cif_fix_values 6909 2019-04-08 15:41:33Z antanas 
;
_cod_original_cell_volume 2905.4(15)
_cod_original_sg_symbol_H-M P2(1)/c
_cod_database_code 4516606
_reflns_odcompleteness_completeness 99.58
_reflns_odcompleteness_iscentric 1
_reflns_odcompleteness_theta 68.13

loop_
_space_group_symop_id
_space_group_symop_operation_xyz
1 'x, y, z'
2 '-x, y+1/2, -z+1/2'
3 '-x, -y, -z'
4 'x, -y-1/2, z-1/2'

loop_
_atom_site_label
_atom_site_type_symbol
_atom_site_fract_x
_atom_site_fract_y
_atom_site_fract_z
_atom_site_U_iso_or_equiv
_atom_site_adp_type
_atom_site_occupancy
_atom_site_symmetry_multiplicity
_atom_site_calc_flag
_atom_site_refinement_flags
O1 O 0.18721(14) -0.0100(8) 0.64459(10) 0.0409(8) Uani 1 1 d .
H1 H 0.1795 0.1258 0.6598 0.061 Uiso 1 1 calc R
N1 N 0.09696(16) 0.4829(8) 0.71404(11) 0.0301(8) Uani 1 1 d .
N2 N 0.11403(16) 0.2843(8) 0.68545(11) 0.0307(8) Uani 1 1 d .
C1 C 0.14672(19) 0.5520(9) 0.74818(13) 0.0285(9) Uani 1 1 d .
C2 C 0.2191(2) 0.4668(9) 0.76599(12) 0.0281(9) Uani 1 1 d .
C3 C 0.2588(2) 0.2635(9) 0.75270(12) 0.0297(9) Uani 1 1 d .
H3 H 0.2399 0.1504 0.7272 0.036 Uiso 1 1 calc R
C4 C 0.3263(2) 0.2289(9) 0.77731(13) 0.0317(9) Uani 1 1 d .
H4 H 0.3535 0.0911 0.7683 0.038 Uiso 1 1 calc R
C5 C 0.3548(2) 0.3894(10) 0.81456(13) 0.0347(10) Uani 1 1 d .
H5 H 0.4013 0.3621 0.8308 0.042 Uiso 1 1 calc R
C6 C 0.3155(2) 0.5919(9) 0.82838(13) 0.0285(9) Uani 1 1 d .
H6 H 0.3349 0.7033 0.8540 0.034 Uiso 1 1 calc R
C7 C 0.24846(19) 0.6286(8) 0.80456(12) 0.0254(8) Uani 1 1 d .
C8 C 0.19532(19) 0.8134(9) 0.81279(12) 0.0270(8) Uani 1 1 d .
C9 C 0.1984(2) 1.0059(9) 0.84692(12) 0.0285(9) Uani 1 1 d .
H9 H 0.2397 1.0392 0.8695 0.034 Uiso 1 1 calc R
C10 C 0.1378(2) 1.1487(9) 0.84661(14) 0.0315(9) Uani 1 1 d .
H10 H 0.1386 1.2824 0.8693 0.038 Uiso 1 1 calc R
C11 C 0.07686(19) 1.1006(9) 0.81423(12) 0.0285(9) Uani 1 1 d .
H11 H 0.0366 1.1980 0.8154 0.034 Uiso 1 1 calc R
C12 C 0.07439(19) 0.9094(9) 0.77989(13) 0.0304(9) Uani 1 1 d .
H12 H 0.0330 0.8769 0.7573 0.036 Uiso 1 1 calc R
C13 C 0.13400(18) 0.7680(9) 0.77959(12) 0.0256(8) Uani 1 1 d .
C20 C 0.0600(2) 0.1745(9) 0.65892(12) 0.0297(9) Uani 1 1 d .
H20 H 0.0164 0.2307 0.6612 0.036 Uiso 1 1 calc R
C21 C 0.0641(2) -0.0341(9) 0.62550(13) 0.0304(9) Uani 1 1 d .
C22 C 0.1277(2) -0.1187(10) 0.62029(13) 0.0344(10) Uani 1 1 d .
C23 C 0.1304(2) -0.3290(10) 0.58871(13) 0.0359(10) Uani 1 1 d .
H23 H 0.1731 -0.3915 0.5855 0.043 Uiso 1 1 calc R
C24 C 0.0700(2) -0.4411(10) 0.56281(14) 0.0378(10) Uani 1 1 d .
H24 H 0.0715 -0.5814 0.5414 0.045 Uiso 1 1 calc R
C25 C 0.0065(2) -0.3541(10) 0.56709(13) 0.0351(10) Uani 1 1 d .
H25 H -0.0346 -0.4322 0.5486 0.042 Uiso 1 1 calc R
C26 C 0.0044(2) -0.1522(10) 0.59876(13) 0.0362(10) Uani 1 1 d .
H26 H -0.0384 -0.0941 0.6022 0.043 Uiso 1 1 calc R
O1A O 0.48014(14) 1.0139(7) 0.61240(9) 0.0335(7) Uani 1 1 d .
H1A H 0.4492 0.9082 0.5973 0.050 Uiso 1 1 calc R
N1A N 0.30509(16) 0.5956(7) 0.56621(10) 0.0287(7) Uani 1 1 d .
N2A N 0.35730(16) 0.7862(8) 0.58653(11) 0.0294(8) Uani 1 1 d .
C1A C 0.30852(19) 0.4876(9) 0.52922(13) 0.0269(8) Uani 1 1 d .
C2A C 0.35606(19) 0.5311(9) 0.50061(12) 0.0270(8) Uani 1 1 d .
C3A C 0.40876(19) 0.7183(9) 0.50334(13) 0.0304(9) Uani 1 1 d .
H3A H 0.4222 0.8487 0.5272 0.037 Uiso 1 1 calc R
C4A C 0.4421(2) 0.7106(10) 0.46979(13) 0.0326(9) Uani 1 1 d .
H4A H 0.4787 0.8378 0.4712 0.039 Uiso 1 1 calc R
C5A C 0.4229(2) 0.5216(9) 0.43466(13) 0.0320(9) Uani 1 1 d .
H5A H 0.4467 0.5202 0.4126 0.038 Uiso 1 1 calc R
C6A C 0.3692(2) 0.3341(10) 0.43150(13) 0.0336(10) Uani 1 1 d .
H6A H 0.3562 0.2036 0.4076 0.040 Uiso 1 1 calc R
C7A C 0.3346(2) 0.3420(9) 0.46425(12) 0.0292(9) Uani 1 1 d .
C8A C 0.27479(19) 0.1807(9) 0.46781(13) 0.0277(9) Uani 1 1 d .
C9A C 0.2366(2) -0.0223(9) 0.44071(13) 0.0321(9) Uani 1 1 d .
H9A H 0.2483 -0.0854 0.4150 0.038 Uiso 1 1 calc R
C10A C 0.1801(2) -0.1341(10) 0.45170(14) 0.0336(9) Uani 1 1 d .
H10A H 0.1523 -0.2706 0.4328 0.040 Uiso 1 1 calc R
C11A C 0.1640(2) -0.0484(10) 0.48997(14) 0.0341(10) Uani 1 1 d .
H11A H 0.1258 -0.1294 0.4971 0.041 Uiso 1 1 calc R
C12A C 0.2033(2) 0.1548(9) 0.51798(13) 0.0330(9) Uani 1 1 d .
H12A H 0.1925 0.2125 0.5442 0.040 Uiso 1 1 calc R
C13A C 0.25868(19) 0.2709(9) 0.50643(13) 0.0288(9) Uani 1 1 d .
C20A C 0.3412(2) 0.9357(8) 0.61652(12) 0.0267(8) Uani 1 1 d .
H20A H 0.2972 0.9138 0.6209 0.032 Uiso 1 1 calc R
C21A C 0.38850(19) 1.1359(9) 0.64372(12) 0.0273(8) Uani 1 1 d .
C22A C 0.4552(2) 1.1685(9) 0.64117(12) 0.0278(9) Uani 1 1 d .
C23A C 0.4992(2) 1.3609(9) 0.66872(13) 0.0316(9) Uani 1 1 d .
H23A H 0.5446 1.3831 0.6667 0.038 Uiso 1 1 calc R
C24A C 0.4770(2) 1.5187(9) 0.69886(13) 0.0327(9) Uani 1 1 d .
H24A H 0.5073 1.6473 0.7179 0.039 Uiso 1 1 calc R
C25A C 0.4102(2) 1.4911(9) 0.70169(13) 0.0336(9) Uani 1 1 d .
H25A H 0.3947 1.6024 0.7221 0.040 Uiso 1 1 calc R
C26A C 0.3665(2) 1.2986(9) 0.67423(13) 0.0316(9) Uani 1 1 d .
H26A H 0.3211 1.2776 0.6763 0.038 Uiso 1 1 calc R

loop_
_atom_site_aniso_label
_atom_site_aniso_U_11
_atom_site_aniso_U_22
_atom_site_aniso_U_33
_atom_site_aniso_U_23
_atom_site_aniso_U_13
_atom_site_aniso_U_12
O1 0.0253(14) 0.062(2) 0.0413(16) -0.0148(16) 0.0185(12) -0.0019(14)
N1 0.0289(17) 0.037(2) 0.0303(16) -0.0044(15) 0.0174(14) -0.0038(15)
N2 0.0292(17) 0.040(2) 0.0288(16) -0.0053(15) 0.0179(14) -0.0028(16)
C1 0.0251(18) 0.036(2) 0.0287(18) 0.0008(17) 0.0146(15) -0.0077(17)
C2 0.0281(19) 0.035(2) 0.0273(17) 0.0053(17) 0.0180(15) -0.0014(18)
C3 0.035(2) 0.035(2) 0.0257(18) 0.0036(17) 0.0190(16) -0.0016(19)
C4 0.034(2) 0.037(2) 0.0316(19) 0.0026(18) 0.0203(17) 0.0049(19)
C5 0.0270(19) 0.048(3) 0.034(2) 0.006(2) 0.0162(16) 0.0050(19)
C6 0.0307(19) 0.029(2) 0.0285(18) 0.0036(17) 0.0131(16) 0.0007(17)
C7 0.0293(19) 0.026(2) 0.0271(17) 0.0029(16) 0.0182(15) -0.0035(17)
C8 0.0258(18) 0.032(2) 0.0265(18) 0.0054(16) 0.0137(15) 0.0009(17)
C9 0.0281(19) 0.035(2) 0.0257(18) 0.0009(17) 0.0128(15) -0.0013(17)
C10 0.031(2) 0.033(2) 0.037(2) -0.0025(18) 0.0200(17) -0.0046(18)
C11 0.0250(18) 0.036(2) 0.0312(19) -0.0008(17) 0.0183(16) 0.0016(17)
C12 0.0255(18) 0.041(3) 0.0277(18) 0.0009(18) 0.0130(15) 0.0004(19)
C13 0.0240(18) 0.029(2) 0.0289(18) 0.0014(16) 0.0155(15) -0.0033(16)
C20 0.0279(19) 0.040(2) 0.0269(18) 0.0013(17) 0.0171(16) -0.0012(18)
C21 0.0270(19) 0.042(2) 0.0281(18) 0.0009(18) 0.0169(16) 0.0006(18)
C22 0.032(2) 0.050(3) 0.0281(19) -0.0005(19) 0.0190(16) -0.002(2)
C23 0.033(2) 0.050(3) 0.032(2) -0.004(2) 0.0226(18) -0.001(2)
C24 0.044(2) 0.045(3) 0.030(2) -0.006(2) 0.0195(18) -0.008(2)
C25 0.037(2) 0.044(3) 0.0270(19) -0.0033(18) 0.0138(17) -0.009(2)
C26 0.032(2) 0.052(3) 0.0305(19) 0.0006(19) 0.0178(17) 0.001(2)
O1A 0.0288(14) 0.0456(18) 0.0328(14) -0.0074(13) 0.0198(12) -0.0047(13)
N1A 0.0278(16) 0.0343(19) 0.0263(15) -0.0029(15) 0.0112(13) -0.0060(15)
N2A 0.0279(16) 0.036(2) 0.0284(16) 0.0004(15) 0.0142(13) -0.0031(15)
C1A 0.0259(18) 0.030(2) 0.0283(18) 0.0020(17) 0.0142(15) 0.0022(17)
C2A 0.0282(18) 0.031(2) 0.0251(17) -0.0003(16) 0.0139(15) 0.0073(17)
C3A 0.0256(19) 0.039(2) 0.0297(19) -0.0012(18) 0.0119(16) 0.0021(18)
C4A 0.0285(19) 0.040(2) 0.0318(19) 0.0048(19) 0.0128(16) 0.0051(19)
C5A 0.032(2) 0.042(3) 0.0267(18) 0.0043(18) 0.0159(16) 0.0078(19)
C6A 0.031(2) 0.042(3) 0.0275(19) 0.0011(19) 0.0083(16) 0.0041(19)
C7A 0.0267(19) 0.037(2) 0.0241(18) 0.0048(17) 0.0075(15) 0.0052(18)
C8A 0.0245(18) 0.032(2) 0.0276(18) 0.0046(17) 0.0096(15) 0.0050(17)
C9A 0.031(2) 0.040(2) 0.0258(18) 0.0027(18) 0.0077(15) 0.0030(19)
C10A 0.031(2) 0.035(2) 0.034(2) -0.0029(19) 0.0085(17) -0.0023(19)
C11A 0.0258(18) 0.041(3) 0.038(2) 0.011(2) 0.0123(17) 0.0043(19)
C12A 0.032(2) 0.039(2) 0.0318(19) 0.0044(19) 0.0150(17) -0.0007(19)
C13A 0.0252(18) 0.032(2) 0.0313(19) 0.0029(17) 0.0120(15) 0.0040(17)
C20A 0.0301(19) 0.028(2) 0.0285(18) 0.0024(16) 0.0190(16) -0.0015(17)
C21A 0.0267(18) 0.033(2) 0.0268(18) -0.0002(17) 0.0157(15) -0.0016(17)
C22A 0.032(2) 0.030(2) 0.0278(18) 0.0021(17) 0.0187(16) 0.0010(17)
C23A 0.0277(19) 0.037(2) 0.034(2) -0.0022(19) 0.0166(16) -0.0099(18)
C24A 0.036(2) 0.036(2) 0.0294(19) 0.0028(18) 0.0140(17) -0.0040(19)
C25A 0.039(2) 0.033(2) 0.034(2) -0.0046(18) 0.0182(18) -0.0038(19)
C26A 0.0289(19) 0.038(2) 0.035(2) 0.0046(19) 0.0196(17) 0.0005(18)

loop_
_atom_type_symbol
_atom_type_description
_atom_type_scat_dispersion_real
_atom_type_scat_dispersion_imag
_atom_type_scat_source
C C 0.0181 0.0091 'International Tables Vol C Tables 4.2.6.8 and 6.1.1.4'
H H 0.0000 0.0000 'International Tables Vol C Tables 4.2.6.8 and 6.1.1.4'
N N 0.0311 0.0180 'International Tables Vol C Tables 4.2.6.8 and 6.1.1.4'
O O 0.0492 0.0322 'International Tables Vol C Tables 4.2.6.8 and 6.1.1.4'

loop_
_geom_angle_atom_site_label_1
_geom_angle_atom_site_label_2
_geom_angle_atom_site_label_3
_geom_angle
C1 N1 N2 114.8(3)
C20 N2 N1 111.2(3)
N1 C1 C2 135.3(4)
N1 C1 C13 118.6(4)
C2 C1 C13 106.0(3)
C3 C2 C1 132.5(4)
C3 C2 C7 119.1(4)
C7 C2 C1 108.3(3)
C4 C3 C2 118.9(4)
C5 C4 C3 121.6(4)
C4 C5 C6 120.0(4)
C7 C6 C5 119.3(4)
C2 C7 C8 108.4(3)
C6 C7 C2 121.0(4)
C6 C7 C8 130.5(4)
C9 C8 C7 130.3(4)
C9 C8 C13 120.6(4)
C13 C8 C7 109.0(3)
C8 C9 C10 117.3(4)
C11 C10 C9 122.1(4)
C10 C11 C12 120.2(4)
C13 C12 C11 118.3(4)
C8 C13 C1 108.2(3)
C12 C13 C1 130.4(4)
C12 C13 C8 121.4(4)
N2 C20 C21 121.7(4)
C22 C21 C20 121.1(4)
C26 C21 C20 119.3(4)
C26 C21 C22 119.6(4)
O1 C22 C21 122.7(4)
O1 C22 C23 117.4(4)
C21 C22 C23 119.9(4)
C24 C23 C22 118.7(4)
C23 C24 C25 121.8(4)
C26 C25 C24 119.1(4)
C21 C26 C25 120.9(4)
C1A N1A N2A 116.0(3)
C20A N2A N1A 111.6(3)
N1A C1A C2A 133.5(4)
N1A C1A C13A 120.5(3)
C13A C1A C2A 106.0(3)
C3A C2A C1A 132.2(4)
C3A C2A C7A 121.0(4)
C7A C2A C1A 106.7(3)
C2A C3A C4A 118.0(4)
C5A C4A C3A 121.6(4)
C4A C5A C6A 120.6(4)
C5A C6A C7A 118.6(4)
C2A C7A C8A 110.0(3)
C6A C7A C2A 120.1(4)
C6A C7A C8A 129.8(4)
C9A C8A C7A 131.0(4)
C9A C8A C13A 121.1(4)
C13A C8A C7A 107.8(4)
C8A C9A C10A 118.5(4)
C11A C10A C9A 120.9(4)
C10A C11A C12A 120.9(4)
C13A C12A C11A 118.2(4)
C8A C13A C1A 109.4(3)
C12A C13A C1A 130.2(4)
C12A C13A C8A 120.4(4)
N2A C20A C21A 121.7(3)
C22A C21A C20A 122.6(4)
C22A C21A C26A 118.9(4)
C26A C21A C20A 118.5(3)
O1A C22A C21A 121.9(4)
O1A C22A C23A 117.8(3)
C21A C22A C23A 120.4(4)
C24A C23A C22A 120.1(4)
C23A C24A C25A 120.5(4)
C26A C25A C24A 119.2(4)
C25A C26A C21A 120.9(4)

loop_
_geom_bond_atom_site_label_1
_geom_bond_atom_site_label_2
_geom_bond_distance
O1 C22 1.342(5)
N1 N2 1.408(5)
N1 C1 1.294(5)
N2 C20 1.289(5)
C1 C2 1.479(5)
C1 C13 1.492(6)
C2 C3 1.394(6)
C2 C7 1.415(6)
C3 C4 1.386(6)
C4 C5 1.378(6)
C5 C6 1.394(6)
C6 C7 1.372(5)
C7 C8 1.470(5)
C8 C9 1.394(6)
C8 C13 1.402(5)
C9 C10 1.406(6)
C10 C11 1.385(6)
C11 C12 1.397(6)
C12 C13 1.390(5)
C20 C21 1.459(6)
C21 C22 1.408(6)
C21 C26 1.388(6)
C22 C23 1.417(6)
C23 C24 1.377(6)
C24 C25 1.400(6)
C25 C26 1.388(6)
O1A C22A 1.365(5)
N1A N2A 1.405(5)
N1A C1A 1.287(5)
N2A C20A 1.291(5)
C1A C2A 1.507(5)
C1A C13A 1.480(6)
C2A C3A 1.377(6)
C2A C7A 1.419(6)
C3A C4A 1.403(5)
C4A C5A 1.388(6)
C5A C6A 1.392(6)
C6A C7A 1.398(6)
C7A C8A 1.470(6)
C8A C9A 1.372(6)
C8A C13A 1.407(5)
C9A C10A 1.395(6)
C10A C11A 1.390(6)
C11A C12A 1.394(6)
C12A C13A 1.392(6)
C20A C21A 1.447(6)
C21A C22A 1.393(5)
C21A C26A 1.396(6)
C22A C23A 1.395(6)
C23A C24A 1.378(6)
C24A C25A 1.395(6)
C25A C26A 1.391(6)

loop_
_geom_hbond_atom_site_label_D
_geom_hbond_atom_site_label_H
_geom_hbond_atom_site_label_A
_geom_hbond_distance_DH
_geom_hbond_distance_HA
_geom_hbond_distance_DA
_geom_hbond_angle_DHA
O1 H1 N2 0.84 1.90 2.622(4) 143.9
O1A H1A N2A 0.84 1.90 2.636(4) 146.0

loop_
_geom_torsion_atom_site_label_1
_geom_torsion_atom_site_label_2
_geom_torsion_atom_site_label_3
_geom_torsion_atom_site_label_4
_geom_torsion
O1 C22 C23 C24 -179.0(4)
N1 N2 C20 C21 178.9(4)
N1 C1 C2 C3 -4.2(8)
N1 C1 C2 C7 178.0(4)
N1 C1 C13 C8 -178.2(4)
N1 C1 C13 C12 2.9(7)
N2 N1 C1 C2 -2.0(7)
N2 N1 C1 C13 178.1(3)
N2 C20 C21 C22 -1.5(6)
N2 C20 C21 C26 177.9(4)
C1 N1 N2 C20 164.2(4)
C1 C2 C3 C4 -178.6(4)
C1 C2 C7 C6 179.4(3)
C1 C2 C7 C8 1.5(4)
C2 C1 C13 C8 1.8(4)
C2 C1 C13 C12 -177.0(4)
C2 C3 C4 C5 0.3(6)
C2 C7 C8 C9 178.4(4)
C2 C7 C8 C13 -0.4(4)
C3 C2 C7 C6 1.3(6)
C3 C2 C7 C8 -176.6(3)
C3 C4 C5 C6 0.2(6)
C4 C5 C6 C7 0.0(6)
C5 C6 C7 C2 -0.8(6)
C5 C6 C7 C8 176.5(4)
C6 C7 C8 C9 0.8(7)
C6 C7 C8 C13 -178.0(4)
C7 C2 C3 C4 -1.0(6)
C7 C8 C9 C10 -178.3(4)
C7 C8 C13 C1 -0.9(4)
C7 C8 C13 C12 178.1(4)
C8 C9 C10 C11 0.6(6)
C9 C8 C13 C1 -179.8(3)
C9 C8 C13 C12 -0.9(6)
C9 C10 C11 C12 -1.3(6)
C10 C11 C12 C13 0.8(6)
C11 C12 C13 C1 179.0(4)
C11 C12 C13 C8 0.2(6)
C13 C1 C2 C3 175.7(4)
C13 C1 C2 C7 -2.1(4)
C13 C8 C9 C10 0.4(6)
C20 C21 C22 O1 -1.5(7)
C20 C21 C22 C23 177.7(4)
C20 C21 C26 C25 -179.1(4)
C21 C22 C23 C24 1.7(7)
C22 C21 C26 C25 0.4(7)
C22 C23 C24 C25 -0.4(7)
C23 C24 C25 C26 -0.9(7)
C24 C25 C26 C21 0.9(7)
C26 C21 C22 O1 179.0(4)
C26 C21 C22 C23 -1.7(6)
O1A C22A C23A C24A -178.9(4)
N1A N2A C20A C21A 176.5(3)
N1A C1A C2A C3A -5.7(8)
N1A C1A C2A C7A 178.2(4)
N1A C1A C13A C8A -178.0(4)
N1A C1A C13A C12A 1.3(7)
N2A N1A C1A C2A -3.4(7)
N2A N1A C1A C13A 176.1(3)
N2A C20A C21A C22A -3.8(6)
N2A C20A C21A C26A 177.4(4)
C1A N1A N2A C20A 163.7(4)
C1A C2A C3A C4A -177.7(4)
C1A C2A C7A C6A 179.7(4)
C1A C2A C7A C8A 0.7(4)
C2A C1A C13A C8A 1.6(4)
C2A C1A C13A C12A -179.0(4)
C2A C3A C4A C5A 0.2(6)
C2A C7A C8A C9A 179.5(4)
C2A C7A C8A C13A 0.3(5)
C3A C2A C7A C6A 3.0(6)
C3A C2A C7A C8A -176.0(4)
C3A C4A C5A C6A 0.5(6)
C4A C5A C6A C7A 0.5(6)
C5A C6A C7A C2A -2.2(6)
C5A C6A C7A C8A 176.6(4)
C6A C7A C8A C9A 0.6(8)
C6A C7A C8A C13A -178.6(4)
C7A C2A C3A C4A -1.9(6)
C7A C8A C9A C10A -177.7(4)
C7A C8A C13A C1A -1.2(5)
C7A C8A C13A C12A 179.4(4)
C8A C9A C10A C11A -1.9(6)
C9A C8A C13A C1A 179.5(4)
C9A C8A C13A C12A 0.1(6)
C9A C10A C11A C12A 1.0(7)
C10A C11A C12A C13A 0.4(6)
C11A C12A C13A C1A 179.8(4)
C11A C12A C13A C8A -1.0(6)
C13A C1A C2A C3A 174.8(4)
C13A C1A C2A C7A -1.4(4)
C13A C8A C9A C10A 1.4(6)
C20A C21A C22A O1A 0.5(6)
C20A C21A C22A C23A -178.8(4)
C20A C21A C26A C25A 179.0(4)
C21A C22A C23A C24A 0.4(6)
C22A C21A C26A C25A 0.1(6)
C22A C23A C24A C25A -1.0(6)
C23A C24A C25A C26A 1.1(6)
C24A C25A C26A C21A -0.7(6)
C26A C21A C22A O1A 179.3(4)
C26A C21A C22A C23A 0.0(6)
